data_7712745
loop_
_publ_author_name
'Bencini, Andrea'
'Romano, Giammarco Maria'
'Savastano, Matteo'
'Bazzicalupi, Carla'
'Lippolis, Vito'
'Chelli, Riccardo'

_publ_section_title
;
 Inorganic Anion Recognition in Aqueous Solution by Coupling Nearby Highly
 Hydrophilic and Hydrophobic Moieties in a Macrocyclic Receptor
;
_journal_name_full 'Dalton Transactions'
_journal_paper_doi 10.1039/D3DT00682D
_journal_year 2023
_chemical_formula_sum 'C24 H62 N5 O32 P7'
_chemical_formula_weight 1149.57
_space_group_crystal_system triclinic
_space_group_IT_number 2
_space_group_name_Hall '-P 1'
_space_group_name_H-M_alt 'P -1'
_atom_sites_solution_hydrogens geom
_atom_sites_solution_primary direct
_atom_sites_solution_secondary difmap
_audit_creation_method SHELXL-2014/7
_audit_update_record
;
2023-01-22 deposited with the CCDC.	2023-04-05 downloaded from the CCDC.
;
_cell_angle_alpha 85.66(1)
_cell_angle_beta 75.95(1)
_cell_angle_gamma 69.72(1)
_cell_formula_units_Z 2
_cell_length_a 11.961(2)
_cell_length_b 13.583(2)
_cell_length_c 15.357(2)
_cell_measurement_reflns_used 1480
_cell_measurement_temperature 293
_cell_measurement_theta_max 58.0
_cell_measurement_theta_min 4.3
_cell_volume 2270.2(6)
_computing_cell_refinement
;
CrysAlis RED, Oxford Diffraction Ltd.,
Version 1.171.32.5 (release 08-05-2007 CrysAlis171 .NET)
(compiled May  8 2007,13:10:02)
;
_computing_data_collection
;
CrysAlis CCD, Oxford Diffraction Ltd.,
Version 1.171.32.5 (release 08-05-2007 CrysAlis171 .NET)
(compiled May  8 2007,13:10:02)
;
_computing_data_reduction
;
CrysAlis RED, Oxford Diffraction Ltd.,
Version 1.171.32.5 (release 08-05-2007 CrysAlis171 .NET)
(compiled May  8 2007,13:10:02)
;
_computing_molecular_graphics 'Mercury 3.10.1'
_computing_publication_material 'PARST(Nardelli, 1995)'
_computing_structure_refinement 'SHELXL-2014/7 (Sheldrick, 2014)'
_computing_structure_solution 'SIR97 (Altomare 1997)'
_diffrn_ambient_temperature 293
_diffrn_measured_fraction_theta_full 0.909
_diffrn_measured_fraction_theta_max 0.909
_diffrn_measurement_device_type 'Xcalibur, Onyx'
_diffrn_measurement_method '\w scans'
_diffrn_radiation_source 'Enhance (Cu) X-ray Source'
_diffrn_radiation_type CuK\a
_diffrn_radiation_wavelength 1.5418
_diffrn_reflns_av_R_equivalents 0.0650
_diffrn_reflns_av_unetI/netI 0.1790
_diffrn_reflns_Laue_measured_fraction_full 0.909
_diffrn_reflns_Laue_measured_fraction_max 0.909
_diffrn_reflns_limit_h_max 12
_diffrn_reflns_limit_h_min -13
_diffrn_reflns_limit_k_max 14
_diffrn_reflns_limit_k_min -14
_diffrn_reflns_limit_l_max 16
_diffrn_reflns_limit_l_min -16
_diffrn_reflns_number 16499
_diffrn_reflns_point_group_measured_fraction_full 0.909
_diffrn_reflns_point_group_measured_fraction_max 0.909
_diffrn_reflns_theta_full 58.098
_diffrn_reflns_theta_max 58.098
_diffrn_reflns_theta_min 4.349
_exptl_absorpt_coefficient_mu 3.520
_exptl_absorpt_correction_T_max 1.0000
_exptl_absorpt_correction_T_min 0.44
_exptl_absorpt_correction_type multi-scan
_exptl_absorpt_process_details
;
CrysAlisPro, Oxford Diffraction Ltd.,
Version 1.171.34.44 (release 25-10-2010 CrysAlis171 .NET)
(compiled Oct 25 2010,18:11:34)
Empirical absorption correction using spherical harmonics,
 implemented in SCALE3 ABSPACK scaling algorithm.
;
_exptl_crystal_colour colourless
_exptl_crystal_density_diffrn 1.682
_exptl_crystal_description prismatic
_exptl_crystal_F_000 1204
_exptl_crystal_size_max 0.3
_exptl_crystal_size_mid 0.2
_exptl_crystal_size_min 0.1
_refine_diff_density_max 1.023
_refine_diff_density_min -0.799
_refine_diff_density_rms 0.107
_refine_ls_extinction_method none
_refine_ls_goodness_of_fit_ref 0.984
_refine_ls_hydrogen_treatment constr
_refine_ls_matrix_type full
_refine_ls_number_parameters 640
_refine_ls_number_reflns 5765
_refine_ls_number_restraints 42
_refine_ls_restrained_S_all 0.996
_refine_ls_R_factor_all 0.1488
_refine_ls_R_factor_gt 0.0739
_refine_ls_shift/su_max 0.005
_refine_ls_shift/su_mean 0.000
_refine_ls_structure_factor_coef Fsqd
_refine_ls_weighting_details 'w=1/[\s^2^(Fo^2^)+(0.0937P)^2^] where P=(Fo^2^+2Fc^2^)/3'
_refine_ls_weighting_scheme calc
_refine_ls_wR_factor_gt 0.1748
_refine_ls_wR_factor_ref 0.1945
_reflns_Friedel_coverage 0.000
_reflns_number_gt 2711
_reflns_number_total 5765
_reflns_threshold_expression 'I > 2\s(I)'
_cod_data_source_file d3dt00682d2.cif
_cod_data_source_block shelx_CCDC3
_cod_database_code 7712745
_shelx_shelxl_version_number 2014/7
_shelx_space_group_comment
;
The symmetry employed for this shelxl refinement is uniquely defined
by the following loop, which should always be used as a source of
symmetry information in preference to the above space-group names.
They are only intended as comments.
;

loop_
_space_group_symop_operation_xyz
'x, y, z'
'-x, -y, -z'

loop_
_atom_site_label
_atom_site_type_symbol
_atom_site_fract_x
_atom_site_fract_y
_atom_site_fract_z
_atom_site_U_iso_or_equiv
_atom_site_adp_type
_atom_site_occupancy
_atom_site_site_symmetry_order
_atom_site_calc_flag
_atom_site_refinement_flags_posn
_atom_site_refinement_flags_adp
_atom_site_refinement_flags_occupancy
_atom_site_disorder_assembly
_atom_site_disorder_group
P1 P 0.9306(2) 0.00889(18) 0.14384(15) 0.0214(6) Uani 1 1 d . . . . .
O11 O 0.8470(5) 0.0642(4) 0.0768(4) 0.0228(15) Uani 1 1 d . . . . .
O12 O 1.0574(5) -0.0520(4) 0.0918(3) 0.0197(14) Uani 1 1 d . . . . .
O13 O 0.9234(5) 0.0904(4) 0.2090(3) 0.0215(15) Uani 1 1 d . . . . .
O14 O 0.8721(5) -0.0739(4) 0.1963(4) 0.0274(16) Uani 1 1 d . . . . .
P2 P 0.9215(2) 0.18261(19) -0.57753(16) 0.0245(7) Uani 1 1 d . . . . .
O21 O 0.9112(5) 0.2821(4) -0.6303(4) 0.0420(19) Uani 1 1 d . . . . .
O24 O 0.9965(5) 0.1683(5) -0.5089(4) 0.0417(19) Uani 1 1 d . . . . .
O23 O 0.9830(5) 0.0864(4) -0.6447(4) 0.0293(16) Uani 1 1 d . . . . .
O22 O 0.7918(5) 0.1833(4) -0.5272(4) 0.0295(16) Uani 1 1 d . . . . .
P3 P 0.5717(2) 0.47805(19) -0.13964(17) 0.0272(7) Uani 1 1 d . . . . .
O34 O 0.6677(5) 0.5121(4) -0.2130(4) 0.0328(17) Uani 1 1 d . . . . .
O33 O 0.6313(5) 0.4050(4) -0.0718(4) 0.0268(16) Uani 1 1 d . . . . .
O32 O 0.4764(5) 0.5829(4) -0.0927(4) 0.0292(16) Uani 1 1 d . . . . .
O31 O 0.5097(5) 0.4313(4) -0.1934(4) 0.0333(17) Uani 1 1 d . . . . .
P4 P 0.7161(2) -0.0374(2) 0.45004(17) 0.0304(7) Uani 1 1 d . . . . .
O41 O 0.6016(5) -0.0685(4) 0.4806(4) 0.0342(17) Uani 1 1 d . . . . .
O42 O 0.6790(5) 0.0813(4) 0.4291(4) 0.0319(17) Uani 1 1 d . . . . .
O43 O 0.8004(5) -0.1038(4) 0.3681(3) 0.0326(17) Uani 1 1 d . . . . .
O44 O 0.7842(5) -0.0592(4) 0.5281(4) 0.0342(17) Uani 1 1 d . . . . .
P5 P 1.0697(3) 0.4128(2) 0.22012(19) 0.0375(8) Uani 1 1 d . . . . .
O51 O 1.0986(6) 0.2987(4) 0.2548(4) 0.0428(18) Uani 1 1 d . . . . .
O54 O 1.0306(7) 0.4855(5) 0.3024(5) 0.085(3) Uani 1 1 d . . . . .
O52 O 0.9644(6) 0.4381(6) 0.1744(6) 0.095(3) Uani 1 1 d . . . . .
O53 O 1.1842(5) 0.4250(5) 0.1610(4) 0.0395(18) Uani 1 1 d . . . . .
P6 P 0.7477(3) -0.3516(2) 0.07344(19) 0.0360(8) Uani 1 1 d . . . . .
O63 O 0.7522(8) -0.2495(5) 0.0710(7) 0.119(4) Uani 1 1 d . . . . .
O64 O 0.8736(8) -0.4322(6) 0.0627(6) 0.114(3) Uani 1 1 d . . . . .
O61 O 0.6480(11) -0.3594(13) 0.1481(8) 0.221(7) Uani 1 1 d . . . . .
O62 O 0.7069(11) -0.3697(13) -0.0066(9) 0.271(10) Uani 1 1 d . . . . .
P7 P 0.3029(4) 0.3262(3) 0.6344(3) 0.0879(13) Uani 1 1 d . . . . .
O71 O 0.2483(10) 0.4344(7) 0.6830(7) 0.144(4) Uani 1 1 d . U . . .
O76 O 0.2515(17) 0.2499(13) 0.6874(11) 0.063(6) Uani 0.5 1 d . U P . .
O73 O 0.3807(16) 0.3515(12) 0.5543(10) 0.063(5) Uani 0.5 1 d . U P . .
O77 O 0.3836(17) 0.2587(15) 0.7122(14) 0.117(7) Uani 0.5 1 d . U P . .
O72 O 0.2684(16) 0.3473(13) 0.5346(11) 0.093(6) Uani 0.5 1 d . U P . .
O74 O 0.4449(18) 0.2796(17) 0.6013(14) 0.114(7) Uani 0.5 1 d . U P . .
O75 O 0.2041(17) 0.2819(16) 0.6522(14) 0.090(7) Uani 0.5 1 d . U P . .
N1 N 0.6545(6) -0.0447(5) 0.0466(5) 0.0219(19) Uani 1 1 d . . . . .
H1 H 0.6883 -0.1106 0.0550 0.026 Uiso 1 1 calc R U . . .
C10 C 0.5312(7) 0.1275(7) 0.1069(6) 0.019(2) Uani 1 1 d . . . . .
N2 N 0.8184(6) 0.1022(5) -0.3531(5) 0.029(2) Uani 1 1 d . . . . .
H2A H 0.8162 0.1383 -0.4039 0.035 Uiso 1 1 calc R U . . .
H2B H 0.8612 0.0352 -0.3678 0.035 Uiso 1 1 calc R U . . .
C5 C 0.5913(8) 0.0178(7) 0.1205(6) 0.020(2) Uani 1 1 d . . . . .
N5 N 0.4732(6) 0.2475(5) 0.3935(4) 0.031(2) Uani 1 1 d . . . . .
H5A H 0.5311 0.1870 0.4001 0.038 Uiso 1 1 calc R U . . .
H5B H 0.4313 0.2723 0.4482 0.038 Uiso 1 1 calc R U . . .
N3 N 0.8773(6) 0.2692(5) -0.1293(4) 0.0262(19) Uani 1 1 d . . . . .
H3A H 0.7975 0.2986 -0.1057 0.031 Uiso 1 1 calc R U . . .
H3B H 0.8972 0.2001 -0.1221 0.031 Uiso 1 1 calc R U . . .
C11 C 0.5412(7) 0.1658(6) 0.0200(6) 0.018(2) Uani 1 1 d . . . . .
H11 H 0.5024 0.2366 0.0106 0.022 Uiso 1 1 calc R U . . .
C4 C 0.6675(8) -0.0101(7) -0.0385(6) 0.022(2) Uani 1 1 d . . . . .
C6 C 0.5834(8) -0.0215(7) 0.2080(6) 0.029(2) Uani 1 1 d . . . . .
H6 H 0.6228 -0.0922 0.2177 0.035 Uiso 1 1 calc R U . . .
N4 N 0.8303(6) 0.3049(5) 0.1729(4) 0.0214(19) Uani 1 1 d . . . . .
H4A H 0.8632 0.2369 0.1838 0.026 Uiso 1 1 calc R U . . .
H4B H 0.8831 0.3357 0.1782 0.026 Uiso 1 1 calc R U . . .
C8 C 0.4569(7) 0.1527(7) 0.2670(6) 0.023(2) Uani 1 1 d . . . . .
C19 C 0.9428(8) 0.2749(7) 0.0132(6) 0.029(2) Uani 1 1 d . . . . .
H19A H 0.9999 0.2972 0.0351 0.035 Uiso 1 1 calc R U . . .
H19B H 0.9711 0.1988 0.0142 0.035 Uiso 1 1 calc R U . . .
C12 C 0.6094(7) 0.0988(7) -0.0538(6) 0.019(2) Uani 1 1 d . . . . .
C20 C 0.8178(8) 0.3158(6) 0.0780(5) 0.020(2) Uani 1 1 d . . . . .
H20A H 0.7778 0.3891 0.0657 0.025 Uiso 1 1 calc R U . . .
H20B H 0.7671 0.2768 0.0692 0.025 Uiso 1 1 calc R U . . .
C18 C 0.9472(8) 0.3091(7) -0.0813(6) 0.026(2) Uani 1 1 d . . . . .
H18A H 0.9160 0.3852 -0.0821 0.031 Uiso 1 1 calc R U . . .
H18B H 1.0322 0.2865 -0.1142 0.031 Uiso 1 1 calc R U . . .
C1 C 0.6839(8) 0.0690(7) -0.2134(6) 0.023(2) Uani 1 1 d . . . . .
C9 C 0.4615(7) 0.1919(7) 0.1832(6) 0.023(2) Uani 1 1 d . . . . .
H9 H 0.4182 0.2622 0.1754 0.028 Uiso 1 1 calc R U . . .
C17 C 0.9040(8) 0.2936(7) -0.2286(5) 0.023(2) Uani 1 1 d . . . . .
H17A H 0.8857 0.3688 -0.2356 0.027 Uiso 1 1 calc R U . . .
H17B H 0.9908 0.2597 -0.2541 0.027 Uiso 1 1 calc R U . . .
C24 C 0.3875(8) 0.2249(7) 0.3473(6) 0.037(3) Uani 1 1 d . . . . .
H24A H 0.3347 0.2902 0.3278 0.044 Uiso 1 1 calc R U . . .
H24B H 0.3361 0.1924 0.3894 0.044 Uiso 1 1 calc R U . . .
C13 C 0.6205(8) 0.1354(7) -0.1415(6) 0.028(2) Uani 1 1 d . . . . .
H13 H 0.5841 0.2065 -0.1515 0.033 Uiso 1 1 calc R U . . .
C14 C 0.6927(7) 0.1099(7) -0.3074(6) 0.025(2) Uani 1 1 d . . . . .
H14A H 0.6635 0.0705 -0.3414 0.030 Uiso 1 1 calc R U . . .
H14B H 0.6400 0.1828 -0.3058 0.030 Uiso 1 1 calc R U . . .
C23 C 0.5352(8) 0.3234(7) 0.3484(6) 0.030(3) Uani 1 1 d . . . . .
H23A H 0.5615 0.3516 0.3930 0.036 Uiso 1 1 calc R U . . .
H23B H 0.4761 0.3815 0.3254 0.036 Uiso 1 1 calc R U . . .
C21 C 0.7161(8) 0.3491(6) 0.2436(6) 0.026(2) Uani 1 1 d . . . . .
H21A H 0.6641 0.4130 0.2214 0.031 Uiso 1 1 calc R U . . .
H21B H 0.7373 0.3677 0.2957 0.031 Uiso 1 1 calc R U . . .
C15 C 0.8859(7) 0.1417(6) -0.2993(5) 0.023(2) Uani 1 1 d . . . . .
H15A H 0.8852 0.1048 -0.2427 0.027 Uiso 1 1 calc R U . . .
H15B H 0.9706 0.1246 -0.3320 0.027 Uiso 1 1 calc R U . . .
C22 C 0.6453(8) 0.2756(7) 0.2720(6) 0.030(3) Uani 1 1 d . . . . .
H22A H 0.6979 0.2098 0.2912 0.037 Uiso 1 1 calc R U . . .
H22B H 0.6180 0.2609 0.2214 0.037 Uiso 1 1 calc R U . . .
C3 C 0.7323(8) -0.0775(7) -0.1107(6) 0.027(2) Uani 1 1 d . . . . .
H3 H 0.7710 -0.1484 -0.1011 0.033 Uiso 1 1 calc R U . . .
C7 C 0.5174(8) 0.0451(7) 0.2789(6) 0.023(2) Uani 1 1 d . . . . .
H7 H 0.5122 0.0186 0.3369 0.028 Uiso 1 1 calc R U . . .
C16 C 0.8323(8) 0.2587(7) -0.2802(5) 0.026(2) Uani 1 1 d . . . . .
H16A H 0.8318 0.2961 -0.3365 0.031 Uiso 1 1 calc R U . . .
H16B H 0.7482 0.2761 -0.2461 0.031 Uiso 1 1 calc R U . . .
C2 C 0.7394(8) -0.0392(7) -0.1969(6) 0.026(2) Uani 1 1 d . . . . .
H2 H 0.7813 -0.0852 -0.2452 0.032 Uiso 1 1 calc R U . . .
OW1 O 0.5759(7) 0.3803(6) -0.3790(5) 0.090(3) Uani 1 1 d . . . . .
OW2 O 0.7433(10) 0.4491(8) 0.4994(8) 0.164(5) Uani 1 1 d . . . . .
OW3 O 1.0412(10) 0.3439(9) 0.5294(10) 0.192(6) Uani 1 1 d . . . . .
OW4 O 1.1411(18) 0.4464(16) 0.4224(12) 0.312(9) Uani 1 1 d . . . . .

loop_
_atom_site_aniso_label
_atom_site_aniso_U_11
_atom_site_aniso_U_22
_atom_site_aniso_U_33
_atom_site_aniso_U_23
_atom_site_aniso_U_13
_atom_site_aniso_U_12
P1 0.0245(16) 0.0202(15) 0.0195(15) 0.0017(12) -0.0044(13) -0.0085(13)
O11 0.016(3) 0.024(4) 0.026(4) 0.003(3) -0.007(3) -0.004(3)
O12 0.012(3) 0.021(3) 0.023(4) 0.000(3) -0.001(3) -0.004(3)
O13 0.027(4) 0.016(3) 0.016(3) -0.006(3) 0.002(3) -0.004(3)
O14 0.032(4) 0.021(4) 0.031(4) 0.007(3) -0.005(3) -0.013(3)
P2 0.0253(16) 0.0263(16) 0.0235(16) -0.0001(12) -0.0070(13) -0.0096(13)
O21 0.051(5) 0.020(4) 0.060(5) 0.016(3) -0.017(4) -0.019(4)
O24 0.040(4) 0.059(5) 0.028(4) -0.008(4) -0.016(4) -0.012(4)
O23 0.032(4) 0.022(4) 0.026(4) -0.012(3) -0.008(3) 0.004(3)
O22 0.025(4) 0.032(4) 0.029(4) -0.008(3) 0.005(3) -0.013(3)
P3 0.0235(16) 0.0253(16) 0.0311(17) -0.0021(13) -0.0021(13) -0.0086(13)
O34 0.029(4) 0.031(4) 0.035(4) 0.011(3) -0.001(3) -0.013(3)
O33 0.025(4) 0.022(4) 0.023(4) 0.001(3) 0.002(3) 0.001(3)
O32 0.032(4) 0.018(4) 0.032(4) 0.000(3) -0.005(3) -0.002(3)
O31 0.040(4) 0.038(4) 0.032(4) -0.003(3) -0.009(3) -0.024(3)
P4 0.0310(17) 0.0392(18) 0.0234(16) -0.0012(13) -0.0046(14) -0.0157(15)
O41 0.029(4) 0.033(4) 0.040(4) 0.007(3) 0.002(3) -0.018(3)
O42 0.037(4) 0.027(4) 0.039(4) 0.011(3) -0.017(3) -0.017(3)
O43 0.034(4) 0.041(4) 0.014(4) -0.011(3) 0.004(3) -0.006(3)
O44 0.045(4) 0.037(4) 0.021(4) -0.001(3) -0.016(3) -0.009(3)
P5 0.0359(18) 0.0327(17) 0.054(2) 0.0156(15) -0.0183(16) -0.0217(15)
O51 0.050(5) 0.024(4) 0.044(5) 0.011(3) 0.002(4) -0.011(3)
O54 0.114(7) 0.059(5) 0.085(6) -0.040(5) 0.046(5) -0.073(5)
O52 0.061(6) 0.118(7) 0.148(8) 0.094(6) -0.069(6) -0.071(6)
O53 0.035(4) 0.053(5) 0.036(4) 0.010(4) -0.004(4) -0.027(4)
P6 0.0348(18) 0.0343(18) 0.0391(19) 0.0085(14) -0.0038(15) -0.0168(15)
O63 0.114(8) 0.010(5) 0.251(12) -0.013(6) -0.100(8) 0.000(5)
O64 0.099(7) 0.053(6) 0.144(9) 0.013(6) -0.035(7) 0.033(5)
O61 0.177(12) 0.38(2) 0.158(12) 0.088(13) 0.001(10) -0.204(14)
O62 0.163(12) 0.41(2) 0.175(12) -0.211(14) -0.087(10) 0.060(13)
P7 0.095(3) 0.060(3) 0.109(4) -0.014(3) -0.010(3) -0.032(3)
O71 0.189(9) 0.092(7) 0.158(9) -0.055(7) -0.035(7) -0.051(7)
O76 0.074(9) 0.064(8) 0.065(8) 0.023(6) -0.015(7) -0.046(6)
O73 0.067(8) 0.064(7) 0.050(7) 0.000(6) 0.030(6) -0.041(6)
O77 0.114(9) 0.112(9) 0.120(9) 0.029(7) -0.042(7) -0.026(7)
O72 0.099(9) 0.098(9) 0.063(8) -0.002(6) -0.026(7) -0.005(7)
O74 0.092(9) 0.124(10) 0.112(10) -0.015(7) -0.015(7) -0.023(7)
O75 0.075(9) 0.092(10) 0.120(10) 0.018(7) -0.010(7) -0.060(7)
N1 0.021(5) 0.011(4) 0.032(6) -0.001(4) -0.003(4) -0.005(4)
C10 0.019(6) 0.023(6) 0.018(6) 0.000(5) -0.005(5) -0.012(5)
N2 0.031(5) 0.020(5) 0.031(5) 0.000(4) -0.007(4) -0.001(4)
C5 0.016(6) 0.023(6) 0.024(6) -0.004(5) -0.005(5) -0.007(5)
N5 0.035(5) 0.036(5) 0.021(5) -0.009(4) 0.005(4) -0.014(4)
N3 0.022(5) 0.016(4) 0.038(5) 0.000(4) -0.008(4) -0.002(4)
C11 0.021(6) 0.011(5) 0.022(6) -0.002(5) -0.004(5) -0.004(4)
C4 0.026(6) 0.028(6) 0.014(6) 0.003(5) -0.001(5) -0.017(5)
C6 0.022(6) 0.030(6) 0.038(7) 0.011(6) -0.005(5) -0.017(5)
N4 0.025(5) 0.024(5) 0.019(5) 0.000(4) -0.003(4) -0.014(4)
C8 0.013(6) 0.033(6) 0.017(6) -0.013(5) 0.008(5) -0.004(5)
C19 0.027(6) 0.022(6) 0.042(7) -0.001(5) -0.018(5) -0.006(5)
C12 0.017(6) 0.019(6) 0.018(6) -0.004(5) 0.001(5) -0.005(5)
C20 0.033(6) 0.013(5) 0.016(6) 0.000(4) -0.013(5) -0.005(5)
C18 0.035(6) 0.023(6) 0.028(6) 0.014(5) -0.013(5) -0.020(5)
C1 0.024(6) 0.029(6) 0.017(6) 0.000(5) -0.001(5) -0.013(5)
C9 0.020(6) 0.030(6) 0.016(6) -0.006(5) -0.001(5) -0.007(5)
C17 0.026(6) 0.030(6) 0.008(5) 0.000(4) 0.006(4) -0.010(5)
C24 0.038(7) 0.054(7) 0.023(6) -0.006(5) -0.012(5) -0.017(6)
C13 0.038(7) 0.028(6) 0.018(6) 0.000(5) -0.007(5) -0.011(5)
C14 0.013(6) 0.035(6) 0.028(6) -0.007(5) 0.002(5) -0.010(5)
C23 0.037(7) 0.028(6) 0.032(6) 0.004(5) -0.004(5) -0.024(5)
C21 0.029(6) 0.015(5) 0.035(6) 0.000(5) -0.010(5) -0.008(5)
C15 0.021(6) 0.028(6) 0.018(6) -0.009(4) -0.002(5) -0.008(5)
C22 0.031(6) 0.030(6) 0.028(6) -0.007(5) -0.001(5) -0.010(5)
C3 0.041(7) 0.021(6) 0.024(6) -0.005(5) -0.009(5) -0.014(5)
C7 0.027(6) 0.035(7) 0.011(6) 0.006(5) -0.009(5) -0.014(5)
C16 0.030(6) 0.037(6) 0.010(5) 0.005(5) -0.004(5) -0.011(5)
C2 0.022(6) 0.025(6) 0.036(7) -0.014(5) 0.001(5) -0.014(5)
OW1 0.081(6) 0.092(7) 0.094(7) -0.019(5) -0.024(5) -0.018(5)
OW2 0.167(11) 0.131(10) 0.167(11) 0.003(8) -0.009(9) -0.036(8)
OW3 0.143(10) 0.151(11) 0.318(18) -0.095(12) -0.083(11) -0.053(9)
OW4 0.33(2) 0.33(2) 0.252(19) 0.010(17) -0.088(17) -0.061(19)

loop_
_atom_type_symbol
_atom_type_description
_atom_type_scat_dispersion_real
_atom_type_scat_dispersion_imag
_atom_type_scat_source
C C 0.0181 0.0091 'International Tables Vol C Tables 4.2.6.8 and 6.1.1.4'
H H 0.0000 0.0000 'International Tables Vol C Tables 4.2.6.8 and 6.1.1.4'
N N 0.0311 0.0180 'International Tables Vol C Tables 4.2.6.8 and 6.1.1.4'
O O 0.0492 0.0322 'International Tables Vol C Tables 4.2.6.8 and 6.1.1.4'
P P 0.2955 0.4335 'International Tables Vol C Tables 4.2.6.8 and 6.1.1.4'

loop_
_geom_angle_atom_site_label_1
_geom_angle_atom_site_label_2
_geom_angle_atom_site_label_3
_geom_angle
_geom_angle_site_symmetry_1
_geom_angle_site_symmetry_3
_geom_angle_publ_flag
O12 P1 O13 115.6(3) . . ?
O12 P1 O11 109.7(3) . . ?
O13 P1 O11 108.8(3) . . ?
O12 P1 O14 107.4(3) . . ?
O13 P1 O14 109.8(3) . . ?
O11 P1 O14 105.1(3) . . ?
O24 P2 O21 113.1(4) . . ?
O24 P2 O22 107.7(3) . . ?
O21 P2 O22 109.7(3) . . ?
O24 P2 O23 108.6(3) . . ?
O21 P2 O23 108.6(3) . . ?
O22 P2 O23 109.0(3) . . ?
O33 P3 O31 115.0(3) . . ?
O33 P3 O34 111.7(3) . . ?
O31 P3 O34 104.2(3) . . ?
O33 P3 O32 110.6(3) . . ?
O31 P3 O32 109.3(3) . . ?
O34 P3 O32 105.5(3) . . ?
O41 P4 O43 109.2(3) . . ?
O41 P4 O42 109.8(3) . . ?
O43 P4 O42 111.5(3) . . ?
O41 P4 O44 108.6(4) . . ?
O43 P4 O44 109.2(3) . . ?
O42 P4 O44 108.4(3) . . ?
O53 P5 O52 114.1(4) . . ?
O53 P5 O54 107.8(4) . . ?
O52 P5 O54 109.3(5) . . ?
O53 P5 O51 109.3(4) . . ?
O52 P5 O51 108.7(4) . . ?
O54 P5 O51 107.4(4) . . ?
O63 P6 O61 109.4(8) . . ?
O63 P6 O62 109.6(9) . . ?
O61 P6 O62 102.5(8) . . ?
O63 P6 O64 111.0(5) . . ?
O61 P6 O64 119.8(7) . . ?
O62 P6 O64 103.7(6) . . ?
O73 P7 O75 135.0(11) . . ?
O73 P7 O76 149.9(9) . . ?
O75 P7 O76 34.1(9) . . ?
O73 P7 O74 51.4(9) . . ?
O75 P7 O74 134.3(11) . . ?
O76 P7 O74 112.1(12) . . ?
O73 P7 O71 99.7(8) . . ?
O75 P7 O71 106.2(9) . . ?
O76 P7 O71 110.4(8) . . ?
O74 P7 O71 117.4(9) . . ?
O73 P7 O72 55.8(8) . . ?
O75 P7 O72 81.7(11) . . ?
O76 P7 O72 112.0(10) . . ?
O74 P7 O72 98.1(10) . . ?
O71 P7 O72 106.1(8) . . ?
O73 P7 O77 112.8(10) . . ?
O75 P7 O77 100.0(11) . . ?
O76 P7 O77 65.9(9) . . ?
O74 P7 O77 63.2(9) . . ?
O71 P7 O77 96.8(8) . . ?
O72 P7 O77 155.6(9) . . ?
O75 O76 P7 72.1(19) . . ?
O75 O76 O77 136(2) . . ?
P7 O76 O77 63.8(9) . . ?
O74 O73 P7 68.7(12) . . ?
O74 O73 O72 122.5(16) . . ?
P7 O73 O72 69.5(9) . . ?
P7 O77 O74 53.6(9) . . ?
P7 O77 O76 50.2(8) . . ?
O74 O77 O76 92.6(13) . . ?
O73 O72 P7 54.7(8) . . ?
O73 O74 P7 60.0(10) . . ?
O73 O74 O77 121.0(17) . . ?
P7 O74 O77 63.1(10) . . ?
O76 O75 P7 73.8(19) . . ?
C4 N1 C5 124.5(8) . . ?
C11 C10 C9 122.6(8) . . ?
C11 C10 C5 119.0(8) . . ?
C9 C10 C5 118.3(8) . . ?
C14 N2 C15 115.4(6) . . ?
N1 C5 C6 122.3(8) . . ?
N1 C5 C10 118.1(8) . . ?
C6 C5 C10 119.6(8) . . ?
C24 N5 C23 117.0(7) . . ?
C18 N3 C17 111.3(6) . . ?
C10 C11 C12 120.8(8) . . ?
N1 C4 C3 121.8(8) . . ?
N1 C4 C12 118.5(8) . . ?
C3 C4 C12 119.7(8) . . ?
C7 C6 C5 119.3(9) . . ?
C21 N4 C20 116.8(6) . . ?
C9 C8 C7 119.7(8) . . ?
C9 C8 C24 119.8(8) . . ?
C7 C8 C24 120.5(8) . . ?
C18 C19 C20 115.7(7) . . ?
C13 C12 C11 121.8(8) . . ?
C13 C12 C4 119.2(8) . . ?
C11 C12 C4 119.0(8) . . ?
N4 C20 C19 110.8(6) . . ?
N3 C18 C19 115.5(7) . . ?
C13 C1 C2 118.5(8) . . ?
C13 C1 C14 120.6(8) . . ?
C2 C1 C14 120.9(8) . . ?
C8 C9 C10 121.1(8) . . ?
C16 C17 N3 113.7(7) . . ?
N5 C24 C8 111.4(7) . . ?
C1 C13 C12 121.5(9) . . ?
N2 C14 C1 112.3(7) . . ?
N5 C23 C22 114.1(7) . . ?
N4 C21 C22 113.7(7) . . ?
C16 C15 N2 114.2(7) . . ?
C21 C22 C23 110.4(7) . . ?
C2 C3 C4 119.7(9) . . ?
C6 C7 C8 122.0(8) . . ?
C17 C16 C15 111.9(7) . . ?
C3 C2 C1 121.4(8) . . ?

loop_
_geom_bond_atom_site_label_1
_geom_bond_atom_site_label_2
_geom_bond_distance
_geom_bond_site_symmetry_2
_geom_bond_publ_flag
P1 O12 1.505(5) . ?
P1 O13 1.515(5) . ?
P1 O11 1.578(5) . ?
P1 O14 1.593(5) . ?
P2 O24 1.504(6) . ?
P2 O21 1.505(6) . ?
P2 O22 1.553(6) . ?
P2 O23 1.575(5) . ?
P3 O33 1.514(6) . ?
P3 O31 1.530(6) . ?
P3 O34 1.570(6) . ?
P3 O32 1.574(6) . ?
P4 O41 1.527(6) . ?
P4 O43 1.530(5) . ?
P4 O42 1.547(6) . ?
P4 O44 1.563(6) . ?
P5 O53 1.503(6) . ?
P5 O52 1.512(7) . ?
P5 O54 1.540(7) . ?
P5 O51 1.548(6) . ?
P6 O63 1.404(7) . ?
P6 O61 1.468(10) . ?
P6 O62 1.493(10) . ?
P6 O64 1.503(8) . ?
P7 O73 1.449(13) . ?
P7 O75 1.465(18) . ?
P7 O76 1.478(16) . ?
P7 O74 1.558(19) . ?
P7 O71 1.552(9) . ?
P7 O72 1.662(16) . ?
P7 O77 1.726(19) . ?
O76 O75 0.86(2) . ?
O76 O77 1.76(2) . ?
O73 O74 1.31(2) . ?
O73 O72 1.47(2) . ?
O77 O74 1.73(3) . ?
N1 C4 1.346(9) . ?
N1 C5 1.365(10) . ?
C10 C11 1.387(10) . ?
C10 C9 1.417(10) . ?
C10 C5 1.437(11) . ?
N2 C14 1.467(9) . ?
N2 C15 1.521(9) . ?
C5 C6 1.403(11) . ?
N5 C24 1.501(9) . ?
N5 C23 1.506(9) . ?
N3 C18 1.486(9) . ?
N3 C17 1.516(9) . ?
C11 C12 1.405(10) . ?
C4 C3 1.383(11) . ?
C4 C12 1.428(11) . ?
C6 C7 1.365(11) . ?
N4 C21 1.488(9) . ?
N4 C20 1.493(9) . ?
C8 C9 1.351(11) . ?
C8 C7 1.409(11) . ?
C8 C24 1.515(11) . ?
C19 C18 1.484(10) . ?
C19 C20 1.522(10) . ?
C12 C13 1.391(11) . ?
C1 C13 1.370(11) . ?
C1 C2 1.419(11) . ?
C1 C14 1.500(11) . ?
C17 C16 1.504(10) . ?
C23 C22 1.519(10) . ?
C21 C22 1.499(10) . ?
C15 C16 1.514(10) . ?
C3 C2 1.379(11) . ?
